data_1546972
loop_
_publ_author_name
'Fieser, Megan E.'
'Palumbo, Chad T.'
'La Pierre, Henry Storms'
'Halter, Dominik P.'
'Voora, Vamsee K.'
'Ziller, Joseph W.'
'Furche, Filipp'
'Meyer, Karsten'
'Evans, William J.'

_publ_section_title
;
 Comparisons of Lanthanide / Actinide +2 Ions in a Tris(aryloxide)arene
 Coordination Environment
;
_journal_name_full 'Chem. Sci.'
_journal_paper_doi 10.1039/C7SC02337E
_journal_year 2017
_chemical_formula_sum 'C91 H131.5 Dy K O13'
_chemical_formula_weight 1635.05
_space_group_crystal_system orthorhombic
_space_group_IT_number 60
_space_group_name_Hall '-P 2n 2ab'
_space_group_name_H-M_alt 'P b c n'
_symmetry_space_group_name_Hall '-P 2n 2ab'
_symmetry_space_group_name_H-M 'P b c n'
_atom_sites_solution_hydrogens mixed
_atom_sites_solution_primary direct
_atom_sites_solution_secondary difmap
_audit_creation_method SHELXL-2014/7
_audit_update_record
;
2017-03-19 deposited with the CCDC.
2017-09-07 downloaded from the CCDC.
;
_cell_angle_alpha 90
_cell_angle_beta 90
_cell_angle_gamma 90
_cell_formula_units_Z 8
_cell_length_a 21.7362(14)
_cell_length_b 30.6130(19)
_cell_length_c 25.4472(16)
_cell_measurement_reflns_used 9703
_cell_measurement_temperature 133(2)
_cell_measurement_theta_max 25.42
_cell_measurement_theta_min 2.28
_cell_volume 16932.8(19)
_computing_cell_refinement 'Bruker SAINT 8.34a, 2013'
_computing_data_collection 'Bruker APEX2 2014.11-0, 2014'
_computing_data_reduction 'Bruker SAINT 8.34a, 2013'
_computing_molecular_graphics 'Bruker SHELXTL'
_computing_publication_material 'Bruker SHELXTL'
_computing_structure_refinement 'SHELXL-2014/7 (Sheldrick, 2014)'
_computing_structure_solution 'Bruker SHELXTL 2014/4'
_diffrn_ambient_temperature 133(2)
_diffrn_measured_fraction_theta_full 1.000
_diffrn_measured_fraction_theta_max 0.997
_diffrn_measurement_device_type 'Bruker SMART APEX II CCD'
_diffrn_measurement_method '\f and \w scans'
_diffrn_radiation_type MoK\a
_diffrn_radiation_wavelength 0.71073
_diffrn_reflns_av_R_equivalents 0.0661
_diffrn_reflns_av_unetI/netI 0.0330
_diffrn_reflns_Laue_measured_fraction_full 1.000
_diffrn_reflns_Laue_measured_fraction_max 0.997
_diffrn_reflns_limit_h_max 26
_diffrn_reflns_limit_h_min -26
_diffrn_reflns_limit_k_max 37
_diffrn_reflns_limit_k_min -37
_diffrn_reflns_limit_l_max 30
_diffrn_reflns_limit_l_min -31
_diffrn_reflns_number 170974
_diffrn_reflns_point_group_measured_fraction_full 1.000
_diffrn_reflns_point_group_measured_fraction_max 0.997
_diffrn_reflns_theta_full 25.500
_diffrn_reflns_theta_max 25.744
_diffrn_reflns_theta_min 1.149
_diffrn_source 'fine-focus sealed tube'
_exptl_absorpt_coefficient_mu 0.992
_exptl_absorpt_correction_T_max 0.7453
_exptl_absorpt_correction_T_min 0.6989
_exptl_absorpt_correction_type numerical
_exptl_absorpt_process_details 'Bruker SADABS 2014/5'
_exptl_crystal_colour brown
_exptl_crystal_density_diffrn 1.283
_exptl_crystal_density_meas ?
_exptl_crystal_density_method not_measured
_exptl_crystal_description rectangular
_exptl_crystal_F_000 6932
_exptl_crystal_size_max 0.231
_exptl_crystal_size_mid 0.194
_exptl_crystal_size_min 0.128
_refine_diff_density_max 1.718
_refine_diff_density_min -0.838
_refine_diff_density_rms 0.095
_refine_ls_extinction_method none
_refine_ls_goodness_of_fit_ref 1.101
_refine_ls_hydrogen_treatment mixed
_refine_ls_matrix_type full
_refine_ls_number_parameters 949
_refine_ls_number_reflns 16156
_refine_ls_number_restraints 0
_refine_ls_restrained_S_all 1.101
_refine_ls_R_factor_all 0.0780
_refine_ls_R_factor_gt 0.0583
_refine_ls_shift/su_max 0.001
_refine_ls_shift/su_mean 0.000
_refine_ls_structure_factor_coef Fsqd
_refine_ls_weighting_details 'w=1/[\s^2^(Fo^2^)+(0.0573P)^2^+47.6570P] where P=(Fo^2^+2Fc^2^)/3'
_refine_ls_weighting_scheme calc
_refine_ls_wR_factor_gt 0.1389
_refine_ls_wR_factor_ref 0.1486
_reflns_Friedel_coverage 0.000
_reflns_number_gt 12496
_reflns_number_total 16156
_reflns_threshold_expression 'I > 2\s(I)'
_cod_data_source_file c7sc02337e2.cif
_cod_data_source_block ctp71
_cod_depositor_comments
;
The following automatic conversions were performed:

'_exptl_crystal_density_meas' value 'not_measured' was changed to '?'
- the value is perceived as not measured.

Automatic conversion script
Id: cif_fix_values 4973 2017-02-22 13:04:09Z antanas 
;
_cod_original_formula_sum 'C91 H131.50 Dy K O13'
_cod_database_code 1546972
_shelx_shelxl_version_number 2014/7
_shelx_space_group_comment
; 
The symmetry employed for this shelxl refinement is uniquely defined 
by the following loop, which should always be used as a source of 
symmetry information in preference to the above space-group names. 
They are only intended as comments. 
;
_shelx_estimated_absorpt_t_min 0.803
_shelx_estimated_absorpt_t_max 0.884

loop_
_space_group_symop_operation_xyz
'x, y, z'
'-x+1/2, -y+1/2, z+1/2'
'-x, y, -z+1/2'
'x+1/2, -y+1/2, -z'
'-x, -y, -z'
'x-1/2, y-1/2, -z-1/2'
'x, -y, z-1/2'
'-x-1/2, y-1/2, z'

loop_
_atom_site_label
_atom_site_type_symbol
_atom_site_fract_x
_atom_site_fract_y
_atom_site_fract_z
_atom_site_U_iso_or_equiv
_atom_site_adp_type
_atom_site_occupancy
_atom_site_site_symmetry_order
_atom_site_calc_flag
_atom_site_refinement_flags_posn
_atom_site_refinement_flags_adp
_atom_site_refinement_flags_occupancy
_atom_site_disorder_assembly
_atom_site_disorder_group
Dy1 Dy 0.81044(3) 0.10178(3) 0.74684(3) 0.01942(15) Uani 0.5 1 d . . P A 1
Dy2 Dy 0.78588(3) 0.09965(2) 0.74099(3) 0.01758(14) Uani 0.5 1 d . . P A 2
H1 H 0.696(4) 0.093(3) 0.721(4) 0.04(3) Uiso 0.5 1 d . . P . .
O1 O 0.79593(14) 0.03565(10) 0.71668(13) 0.0354(8) Uani 1 1 d . . . . .
O2 O 0.79481(12) 0.15047(9) 0.68618(11) 0.0268(6) Uani 1 1 d . . . . .
O3 O 0.76667(13) 0.11566(10) 0.81980(11) 0.0292(7) Uani 1 1 d . . . . .
C1 C 0.9002(2) 0.08090(15) 0.81214(18) 0.0306(10) Uani 1 1 d . . . . .
C2 C 0.91189(19) 0.05969(15) 0.76421(18) 0.0306(10) Uani 1 1 d . . . . .
C3 C 0.92284(19) 0.08468(15) 0.71820(18) 0.0309(10) Uani 1 1 d . . . . .
C4 C 0.91929(19) 0.13067(15) 0.72053(16) 0.0281(9) Uani 1 1 d . . . . .
C5 C 0.91075(18) 0.15201(14) 0.76930(16) 0.0255(9) Uani 1 1 d . . . . .
C6 C 0.89735(18) 0.12692(14) 0.81424(16) 0.0241(9) Uani 1 1 d . . . . .
C7 C 0.8916(2) 0.05554(16) 0.8625(2) 0.0405(12) Uani 1 1 d . . . . .
H7A H 0.8978 0.0750 0.8926 0.061 Uiso 1 1 calc R U . . .
H7B H 0.9217 0.0317 0.8640 0.061 Uiso 1 1 calc R U . . .
H7C H 0.8499 0.0434 0.8636 0.061 Uiso 1 1 calc R U . . .
C8 C 0.9387(2) 0.06183(17) 0.66744(18) 0.0390(12) Uani 1 1 d . . . . .
H8A H 0.9683 0.0796 0.6476 0.058 Uiso 1 1 calc R U . . .
H8B H 0.9013 0.0578 0.6465 0.058 Uiso 1 1 calc R U . . .
H8C H 0.9570 0.0333 0.6752 0.058 Uiso 1 1 calc R U . . .
C9 C 0.9177(2) 0.20077(14) 0.77326(17) 0.0309(10) Uani 1 1 d . . . . .
H9A H 0.9428 0.2114 0.7439 0.046 Uiso 1 1 calc R U . . .
H9B H 0.9378 0.2082 0.8065 0.046 Uiso 1 1 calc R U . . .
H9C H 0.8770 0.2145 0.7719 0.046 Uiso 1 1 calc R U . . .
C10 C 0.9099(3) 0.01014(17) 0.7647(2) 0.0530(15) Uani 1 1 d . . . . .
H10A H 0.9530 -0.0001 0.7654 0.064 Uiso 1 1 calc R U . . .
H10B H 0.8912 0.0014 0.7986 0.064 Uiso 1 1 calc R U . . .
C11 C 0.8775(2) -0.01538(14) 0.72247(17) 0.0292(10) Uani 1 1 d . . . . .
C12 C 0.8204(2) -0.00257(14) 0.70164(16) 0.0274(9) Uani 1 1 d . . . . .
C13 C 0.78958(19) -0.03041(13) 0.66531(15) 0.0237(9) Uani 1 1 d . . . . .
C14 C 0.8172(2) -0.07034(14) 0.65357(16) 0.0262(9) Uani 1 1 d . . . . .
H14A H 0.7965 -0.0894 0.6301 0.031 Uiso 1 1 calc R U . . .
C15 C 0.8727(2) -0.08375(14) 0.67393(16) 0.0278(9) Uani 1 1 d . . . . .
C16 C 0.9023(2) -0.05586(14) 0.70818(17) 0.0289(9) Uani 1 1 d . . . . .
H16A H 0.9408 -0.0644 0.7225 0.035 Uiso 1 1 calc R U . . .
C17 C 0.8997(2) -0.12759(15) 0.6585(2) 0.0365(11) Uani 1 1 d . . . . .
H17A H 0.8674 -0.1500 0.6598 0.055 Uiso 1 1 calc R U . . .
H17B H 0.9328 -0.1353 0.6829 0.055 Uiso 1 1 calc R U . . .
H17C H 0.9162 -0.1258 0.6227 0.055 Uiso 1 1 calc R U . . .
C18 C 0.72983(18) -0.01649(13) 0.63801(16) 0.0238(9) Uani 1 1 d . . . . .
C19 C 0.67781(18) -0.00665(15) 0.67764(16) 0.0268(9) Uani 1 1 d . . . . .
H19A H 0.6682 -0.0333 0.6980 0.032 Uiso 1 1 calc R U . . .
H19B H 0.6915 0.0162 0.7025 0.032 Uiso 1 1 calc R U . . .
C20 C 0.6198(2) 0.00893(15) 0.64861(18) 0.0321(10) Uani 1 1 d . . . . .
H20A H 0.5869 0.0159 0.6748 0.039 Uiso 1 1 calc R U . . .
C21 C 0.6342(2) 0.04931(15) 0.61644(19) 0.0354(11) Uani 1 1 d . . . . .
H21A H 0.6485 0.0730 0.6400 0.042 Uiso 1 1 calc R U . . .
H21B H 0.5965 0.0595 0.5984 0.042 Uiso 1 1 calc R U . . .
C22 C 0.6839(2) 0.03946(16) 0.57567(19) 0.0366(11) Uani 1 1 d . . . . .
H22A H 0.6929 0.0663 0.5547 0.044 Uiso 1 1 calc R U . . .
C23 C 0.6614(2) 0.00293(16) 0.53909(17) 0.0363(11) Uani 1 1 d . . . . .
H23A H 0.6239 0.0125 0.5202 0.044 Uiso 1 1 calc R U . . .
H23B H 0.6935 -0.0039 0.5127 0.044 Uiso 1 1 calc R U . . .
C24 C 0.6473(2) -0.03730(15) 0.57160(17) 0.0337(10) Uani 1 1 d . . . . .
H24A H 0.6330 -0.0613 0.5478 0.040 Uiso 1 1 calc R U . . .
C25 C 0.7061(2) -0.05202(15) 0.60018(17) 0.0292(9) Uani 1 1 d . . . . .
H25A H 0.7383 -0.0588 0.5739 0.035 Uiso 1 1 calc R U . . .
H25B H 0.6974 -0.0790 0.6203 0.035 Uiso 1 1 calc R U . . .
C26 C 0.7422(2) 0.02459(15) 0.60453(17) 0.0300(10) Uani 1 1 d . . . . .
H26A H 0.7570 0.0485 0.6275 0.036 Uiso 1 1 calc R U . . .
H26B H 0.7749 0.0182 0.5786 0.036 Uiso 1 1 calc R U . . .
C27 C 0.5969(2) -0.02714(16) 0.61144(18) 0.0339(11) Uani 1 1 d . . . . .
H27A H 0.5867 -0.0537 0.6318 0.041 Uiso 1 1 calc R U . . .
H27B H 0.5592 -0.0173 0.5930 0.041 Uiso 1 1 calc R U . . .
C28 C 0.9237(2) 0.15719(16) 0.66991(17) 0.0329(10) Uani 1 1 d . . . . .
H28A H 0.9179 0.1369 0.6400 0.039 Uiso 1 1 calc R U . . .
H28B H 0.9660 0.1689 0.6673 0.039 Uiso 1 1 calc R U . . .
C29 C 0.87895(19) 0.19530(15) 0.66281(15) 0.0287(10) Uani 1 1 d . . . . .
C30 C 0.8153(2) 0.18936(14) 0.66963(15) 0.0251(9) Uani 1 1 d . . . . .
C31 C 0.77415(19) 0.22446(14) 0.65893(15) 0.0246(9) Uani 1 1 d . . . . .
C32 C 0.7996(2) 0.26437(14) 0.64403(15) 0.0282(9) Uani 1 1 d . . . . .
H32A H 0.7726 0.2881 0.6373 0.034 Uiso 1 1 calc R U . . .
C33 C 0.8625(2) 0.27135(15) 0.63843(16) 0.0325(10) Uani 1 1 d . . . . .
C34 C 0.9009(2) 0.23597(16) 0.64714(17) 0.0344(11) Uani 1 1 d . . . . .
H34A H 0.9439 0.2396 0.6422 0.041 Uiso 1 1 calc R U . . .
C35 C 0.8878(2) 0.31547(17) 0.6230(2) 0.0462(13) Uani 1 1 d . . . . .
H35A H 0.8757 0.3373 0.6492 0.069 Uiso 1 1 calc R U . . .
H35B H 0.8713 0.3238 0.5885 0.069 Uiso 1 1 calc R U . . .
H35C H 0.9328 0.3140 0.6211 0.069 Uiso 1 1 calc R U . . .
C36 C 0.70402(19) 0.21897(13) 0.66328(15) 0.0225(9) Uani 1 1 d . . . . .
C37 C 0.68467(19) 0.21248(14) 0.72116(15) 0.0248(9) Uani 1 1 d . . . . .
H37A H 0.7059 0.1865 0.7357 0.030 Uiso 1 1 calc R U . . .
H37B H 0.6974 0.2382 0.7420 0.030 Uiso 1 1 calc R U . . .
C38 C 0.61509(19) 0.20632(14) 0.72601(16) 0.0274(9) Uani 1 1 d . . . . .
H38A H 0.6040 0.2018 0.7638 0.033 Uiso 1 1 calc R U . . .
C39 C 0.5822(2) 0.24666(14) 0.70532(17) 0.0301(10) Uani 1 1 d . . . . .
H39A H 0.5945 0.2726 0.7261 0.036 Uiso 1 1 calc R U . . .
H39B H 0.5372 0.2429 0.7089 0.036 Uiso 1 1 calc R U . . .
C40 C 0.5989(2) 0.25353(14) 0.64738(17) 0.0283(9) Uani 1 1 d . . . . .
H40A H 0.5778 0.2803 0.6339 0.034 Uiso 1 1 calc R U . . .
C41 C 0.5783(2) 0.21389(14) 0.61546(16) 0.0277(9) Uani 1 1 d . . . . .
H41A H 0.5333 0.2098 0.6191 0.033 Uiso 1 1 calc R U . . .
H41B H 0.5879 0.2184 0.5778 0.033 Uiso 1 1 calc R U . . .
C42 C 0.61203(19) 0.17354(13) 0.63580(16) 0.0242(9) Uani 1 1 d . . . . .
H42A H 0.5989 0.1475 0.6149 0.029 Uiso 1 1 calc R U . . .
C43 C 0.68114(18) 0.17949(13) 0.63032(15) 0.0223(8) Uani 1 1 d . . . . .
H43A H 0.6916 0.1842 0.5929 0.027 Uiso 1 1 calc R U . . .
H43B H 0.7023 0.1526 0.6422 0.027 Uiso 1 1 calc R U . . .
C44 C 0.66871(19) 0.25936(13) 0.64286(16) 0.0264(9) Uani 1 1 d . . . . .
H44A H 0.6814 0.2854 0.6633 0.032 Uiso 1 1 calc R U . . .
H44B H 0.6797 0.2645 0.6056 0.032 Uiso 1 1 calc R U . . .
C45 C 0.59521(19) 0.16628(14) 0.69383(16) 0.0262(9) Uani 1 1 d . . . . .
H45A H 0.5503 0.1619 0.6973 0.031 Uiso 1 1 calc R U . . .
H45B H 0.6162 0.1398 0.7072 0.031 Uiso 1 1 calc R U . . .
C46 C 0.8809(2) 0.14988(16) 0.86449(17) 0.0355(11) Uani 1 1 d . . . . .
H46A H 0.8776 0.1814 0.8563 0.043 Uiso 1 1 calc R U . . .
H46B H 0.9163 0.1465 0.8886 0.043 Uiso 1 1 calc R U . . .
C47 C 0.8236(2) 0.13745(13) 0.89500(16) 0.0263(9) Uani 1 1 d . . . . .
C48 C 0.76943(19) 0.12131(13) 0.87194(15) 0.0240(9) Uani 1 1 d . . . . .
C49 C 0.7176(2) 0.11229(13) 0.90426(16) 0.0256(9) Uani 1 1 d . . . . .
C50 C 0.7215(2) 0.12196(14) 0.95777(16) 0.0285(10) Uani 1 1 d . . . . .
H50A H 0.6869 0.1160 0.9795 0.034 Uiso 1 1 calc R U . . .
C51 C 0.7738(2) 0.13991(14) 0.98051(16) 0.0315(10) Uani 1 1 d . . . . .
C52 C 0.8247(2) 0.14659(14) 0.94852(16) 0.0296(10) Uani 1 1 d . . . . .
H52A H 0.8614 0.1578 0.9637 0.035 Uiso 1 1 calc R U . . .
C53 C 0.7753(3) 0.15328(17) 1.03736(18) 0.0449(13) Uani 1 1 d . . . . .
H53A H 0.7408 0.1396 1.0560 0.067 Uiso 1 1 calc R U . . .
H53B H 0.7718 0.1851 1.0399 0.067 Uiso 1 1 calc R U . . .
H53C H 0.8142 0.1438 1.0532 0.067 Uiso 1 1 calc R U . . .
C54 C 0.65791(19) 0.09363(14) 0.88111(17) 0.0269(9) Uani 1 1 d . . . . .
C55 C 0.62861(19) 0.12630(14) 0.84163(16) 0.0267(9) Uani 1 1 d . . . . .
H55A H 0.6183 0.1538 0.8601 0.032 Uiso 1 1 calc R U . . .
H55B H 0.6586 0.1332 0.8135 0.032 Uiso 1 1 calc R U . . .
C56 C 0.5702(2) 0.10691(16) 0.81719(18) 0.0338(11) Uani 1 1 d . . . . .
H56A H 0.5525 0.1282 0.7915 0.041 Uiso 1 1 calc R U . . .
C57 C 0.5230(2) 0.09775(18) 0.8605(2) 0.0409(12) Uani 1 1 d . . . . .
H57A H 0.4849 0.0857 0.8449 0.049 Uiso 1 1 calc R U . . .
H57B H 0.5126 0.1252 0.8789 0.049 Uiso 1 1 calc R U . . .
C58 C 0.5504(2) 0.06479(17) 0.8996(2) 0.0431(13) Uani 1 1 d . . . . .
H58A H 0.5199 0.0589 0.9282 0.052 Uiso 1 1 calc R U . . .
C59 C 0.5647(2) 0.02242(17) 0.8708(2) 0.0468(14) Uani 1 1 d . . . . .
H59A H 0.5812 0.0006 0.8958 0.056 Uiso 1 1 calc R U . . .
H59B H 0.5266 0.0105 0.8550 0.056 Uiso 1 1 calc R U . . .
C60 C 0.6119(2) 0.03136(16) 0.8279(2) 0.0377(11) Uani 1 1 d . . . . .
H60A H 0.6220 0.0035 0.8092 0.045 Uiso 1 1 calc R U . . .
C61 C 0.6705(2) 0.05007(14) 0.85306(18) 0.0302(10) Uani 1 1 d . . . . .
H61A H 0.7020 0.0546 0.8255 0.036 Uiso 1 1 calc R U . . .
H61B H 0.6870 0.0288 0.8787 0.036 Uiso 1 1 calc R U . . .
C62 C 0.6090(2) 0.08415(16) 0.92369(18) 0.0356(11) Uani 1 1 d . . . . .
H62A H 0.6261 0.0634 0.9497 0.043 Uiso 1 1 calc R U . . .
H62B H 0.5987 0.1116 0.9423 0.043 Uiso 1 1 calc R U . . .
C63 C 0.5857(2) 0.06430(16) 0.78886(19) 0.0382(11) Uani 1 1 d . . . . .
H63A H 0.5481 0.0522 0.7724 0.046 Uiso 1 1 calc R U . . .
H63B H 0.6161 0.0700 0.7608 0.046 Uiso 1 1 calc R U . . .
K1 K 1.22967(5) 0.15115(3) 1.09720(3) 0.0279(2) Uani 1 1 d . . . . .
O4 O 1.22921(17) 0.23808(10) 1.06876(13) 0.0418(8) Uani 1 1 d . . . . .
O5 O 1.25295(15) 0.21464(10) 1.17512(12) 0.0361(8) Uani 1 1 d . . . . .
O6 O 1.26905(15) 0.12606(10) 1.19679(11) 0.0341(7) Uani 1 1 d . . . . .
O7 O 1.21504(14) 0.06314(10) 1.12941(12) 0.0324(7) Uani 1 1 d . . . . .
O8 O 1.19720(14) 0.08737(10) 1.02274(12) 0.0315(7) Uani 1 1 d . . . . .
O9 O 1.17738(16) 0.17454(10) 1.00070(11) 0.0373(8) Uani 1 1 d . . . . .
O10 O 1.10893(18) 0.17756(13) 1.11722(14) 0.0532(10) Uani 1 1 d . . . . .
O11 O 1.35040(19) 0.13730(17) 1.07196(17) 0.0713(13) Uani 1 1 d . . . . .
C64 C 1.2236(3) 0.26759(15) 1.11170(19) 0.0456(13) Uani 1 1 d . . . . .
H64A H 1.1816 0.2659 1.1266 0.055 Uiso 1 1 calc R U . . .
H64B H 1.2309 0.2979 1.0996 0.055 Uiso 1 1 calc R U . . .
C65 C 1.2699(3) 0.25534(16) 1.1525(2) 0.0431(13) Uani 1 1 d . . . . .
H65A H 1.3111 0.2530 1.1363 0.052 Uiso 1 1 calc R U . . .
H65B H 1.2715 0.2781 1.1801 0.052 Uiso 1 1 calc R U . . .
C66 C 1.2955(2) 0.19990(17) 1.21329(18) 0.0398(12) Uani 1 1 d . . . . .
H66A H 1.3003 0.2222 1.2411 0.048 Uiso 1 1 calc R U . . .
H66B H 1.3361 0.1949 1.1968 0.048 Uiso 1 1 calc R U . . .
C67 C 1.2722(2) 0.15853(17) 1.23652(17) 0.0397(12) Uani 1 1 d . . . . .
H67A H 1.3000 0.1488 1.2650 0.048 Uiso 1 1 calc R U . . .
H67B H 1.2308 0.1633 1.2518 0.048 Uiso 1 1 calc R U . . .
C68 C 1.2453(2) 0.08550(16) 1.21518(18) 0.0380(11) Uani 1 1 d . . . . .
H68A H 1.2013 0.0888 1.2244 0.046 Uiso 1 1 calc R U . . .
H68B H 1.2678 0.0763 1.2471 0.046 Uiso 1 1 calc R U . . .
C69 C 1.2523(2) 0.05218(16) 1.17364(18) 0.0391(11) Uani 1 1 d . . . . .
H69A H 1.2960 0.0505 1.1628 0.047 Uiso 1 1 calc R U . . .
H69B H 1.2399 0.0232 1.1874 0.047 Uiso 1 1 calc R U . . .
C70 C 1.2241(2) 0.03459(15) 1.08609(18) 0.0343(11) Uani 1 1 d . . . . .
H70A H 1.2172 0.0040 1.0973 0.041 Uiso 1 1 calc R U . . .
H70B H 1.2670 0.0371 1.0733 0.041 Uiso 1 1 calc R U . . .
C71 C 1.1809(2) 0.04594(14) 1.04322(18) 0.0348(11) Uani 1 1 d . . . . .
H71A H 1.1830 0.0236 1.0151 0.042 Uiso 1 1 calc R U . . .
H71B H 1.1383 0.0468 1.0569 0.042 Uiso 1 1 calc R U . . .
C72 C 1.1594(2) 0.10056(15) 0.97976(17) 0.0338(10) Uani 1 1 d . . . . .
H72A H 1.1161 0.1035 0.9914 0.041 Uiso 1 1 calc R U . . .
H72B H 1.1612 0.0785 0.9514 0.041 Uiso 1 1 calc R U . . .
C73 C 1.1824(2) 0.14303(16) 0.96025(17) 0.0371(11) Uani 1 1 d . . . . .
H73A H 1.2259 0.1401 0.9493 0.045 Uiso 1 1 calc R U . . .
H73B H 1.1581 0.1524 0.9294 0.045 Uiso 1 1 calc R U . . .
C74 C 1.1953(3) 0.21700(16) 0.98433(19) 0.0453(13) Uani 1 1 d . . . . .
H74A H 1.1704 0.2263 0.9537 0.054 Uiso 1 1 calc R U . . .
H74B H 1.2392 0.2170 0.9739 0.054 Uiso 1 1 calc R U . . .
C75 C 1.1857(3) 0.24759(16) 1.02890(19) 0.0480(14) Uani 1 1 d . . . . .
H75A H 1.1908 0.2781 1.0168 0.058 Uiso 1 1 calc R U . . .
H75B H 1.1434 0.2443 1.0429 0.058 Uiso 1 1 calc R U . . .
C76 C 1.0908(3) 0.19186(18) 1.1682(2) 0.0510(14) Uani 1 1 d . . . . .
H76A H 1.0533 0.2101 1.1660 0.061 Uiso 1 1 calc R U . . .
H76B H 1.1240 0.2093 1.1847 0.061 Uiso 1 1 calc R U . . .
C77 C 1.0786(3) 0.15085(19) 1.1995(2) 0.0507(14) Uani 1 1 d . . . . .
H77A H 1.0402 0.1537 1.2202 0.061 Uiso 1 1 calc R U . . .
H77B H 1.1131 0.1446 1.2237 0.061 Uiso 1 1 calc R U . . .
C78 C 1.0724(3) 0.11494(19) 1.1583(2) 0.0508(14) Uani 1 1 d . . . . .
H78A H 1.1074 0.0943 1.1599 0.061 Uiso 1 1 calc R U . . .
H78B H 1.0335 0.0985 1.1627 0.061 Uiso 1 1 calc R U . . .
C79 C 1.0727(3) 0.1405(2) 1.1076(2) 0.0554(16) Uani 1 1 d . . . . .
H79A H 1.0906 0.1228 1.0788 0.066 Uiso 1 1 calc R U . . .
H79B H 1.0304 0.1491 1.0977 0.066 Uiso 1 1 calc R U . . .
C80 C 1.3978(4) 0.1228(4) 1.1041(4) 0.137(5) Uani 1 1 d . . . . .
H80A H 1.3841 0.0970 1.1244 0.165 Uiso 1 1 calc R U . . .
H80B H 1.4095 0.1460 1.1291 0.165 Uiso 1 1 calc R U . . .
C81 C 1.4506(4) 0.1111(3) 1.0715(4) 0.093(3) Uani 1 1 d . . . . .
H81A H 1.4632 0.0805 1.0780 0.112 Uiso 1 1 calc R U . . .
H81B H 1.4859 0.1306 1.0789 0.112 Uiso 1 1 calc R U . . .
C82 C 1.4290(4) 0.1167(3) 1.0157(4) 0.110(3) Uani 1 1 d . . . . .
H82A H 1.4581 0.1351 0.9955 0.132 Uiso 1 1 calc R U . . .
H82B H 1.4251 0.0880 0.9980 0.132 Uiso 1 1 calc R U . . .
C83 C 1.3693(4) 0.1380(4) 1.0201(3) 0.106(3) Uani 1 1 d . . . . .
H83A H 1.3723 0.1685 1.0077 0.127 Uiso 1 1 calc R U . . .
H83B H 1.3388 0.1225 0.9980 0.127 Uiso 1 1 calc R U . . .
O12 O 0.99201(18) -0.06147(15) 0.96181(18) 0.0646(12) Uani 1 1 d . . . . .
C84 C 1.0401(3) -0.0796(2) 0.9913(3) 0.0656(18) Uani 1 1 d . . . . .
H84A H 1.0462 -0.1105 0.9811 0.079 Uiso 1 1 calc R U . . .
H84B H 1.0296 -0.0786 1.0291 0.079 Uiso 1 1 calc R U . . .
C85 C 1.0963(3) -0.0548(2) 0.9817(3) 0.0637(17) Uani 1 1 d . . . . .
H85A H 1.1274 -0.0732 0.9639 0.076 Uiso 1 1 calc R U . . .
H85B H 1.1138 -0.0440 1.0152 0.076 Uiso 1 1 calc R U . . .
C86 C 1.0778(2) -0.01709(17) 0.9470(2) 0.0421(12) Uani 1 1 d . . . . .
H86A H 1.0748 0.0104 0.9673 0.050 Uiso 1 1 calc R U . . .
H86B H 1.1073 -0.0130 0.9178 0.050 Uiso 1 1 calc R U . . .
C87 C 1.0164(3) -0.03086(19) 0.9270(2) 0.0492(13) Uani 1 1 d . . . . .
H87A H 0.9887 -0.0053 0.9244 0.059 Uiso 1 1 calc R U . . .
H87B H 1.0206 -0.0439 0.8916 0.059 Uiso 1 1 calc R U . . .
O13 O 1.4814(4) 0.2221(3) 1.0392(4) 0.152(3) Uiso 1 1 d . . . . .
C88 C 1.5291(5) 0.2312(3) 1.0061(4) 0.106(3) Uiso 1 1 d . . . . .
H88A H 1.5305 0.2103 0.9764 0.128 Uiso 1 1 calc R U . . .
H88B H 1.5690 0.2305 1.0249 0.128 Uiso 1 1 calc R U . . .
C89 C 1.5133(5) 0.2780(4) 0.9872(5) 0.130(4) Uiso 1 1 d . . . . .
H89A H 1.5513 0.2948 0.9801 0.156 Uiso 1 1 calc R U . . .
H89B H 1.4884 0.2769 0.9546 0.156 Uiso 1 1 calc R U . . .
C90 C 1.4832(10) 0.2953(7) 1.0236(9) 0.269(10) Uiso 1 1 d . . . . .
H90A H 1.4532 0.3164 1.0091 0.323 Uiso 1 1 calc R U . . .
H90B H 1.5112 0.3111 1.0477 0.323 Uiso 1 1 calc R U . . .
C91 C 1.4475(5) 0.2561(3) 1.0550(4) 0.122(3) Uiso 1 1 d . . . . .
H91A H 1.4494 0.2602 1.0936 0.147 Uiso 1 1 calc R U . . .
H91B H 1.4040 0.2534 1.0438 0.147 Uiso 1 1 calc R U . . .

loop_
_atom_site_aniso_label
_atom_site_aniso_U_11
_atom_site_aniso_U_22
_atom_site_aniso_U_33
_atom_site_aniso_U_23
_atom_site_aniso_U_13
_atom_site_aniso_U_12
Dy1 0.0168(3) 0.0237(2) 0.0177(2) -0.00234(18) -0.0014(3) 0.0036(3)
Dy2 0.0134(3) 0.0218(2) 0.0175(2) -0.00147(17) -0.0032(2) 0.0027(3)
O1 0.0278(17) 0.0308(17) 0.0477(19) -0.0147(14) -0.0121(14) 0.0062(14)
O2 0.0205(15) 0.0315(16) 0.0283(15) 0.0028(12) -0.0048(12) -0.0009(13)
O3 0.0242(16) 0.0445(18) 0.0189(14) -0.0005(13) 0.0002(12) -0.0009(14)
C1 0.020(2) 0.037(2) 0.035(2) 0.002(2) -0.0068(18) 0.0011(19)
C2 0.018(2) 0.034(2) 0.039(3) -0.0040(19) -0.0122(19) 0.0054(18)
C3 0.016(2) 0.043(3) 0.034(2) -0.013(2) -0.0045(18) 0.0029(19)
C4 0.018(2) 0.042(3) 0.024(2) -0.0035(18) -0.0020(17) 0.0004(19)
C5 0.017(2) 0.033(2) 0.027(2) -0.0015(17) -0.0021(17) -0.0007(18)
C6 0.013(2) 0.035(2) 0.024(2) -0.0011(17) -0.0033(16) 0.0011(17)
C7 0.035(3) 0.042(3) 0.044(3) 0.011(2) -0.001(2) 0.005(2)
C8 0.026(2) 0.054(3) 0.038(3) -0.016(2) 0.003(2) 0.005(2)
C9 0.030(2) 0.037(2) 0.026(2) -0.0023(19) -0.0023(19) -0.003(2)
C10 0.063(4) 0.039(3) 0.058(3) -0.009(2) -0.034(3) 0.013(3)
C11 0.028(2) 0.030(2) 0.029(2) 0.0007(18) -0.0049(18) 0.0030(19)
C12 0.026(2) 0.029(2) 0.027(2) -0.0024(18) 0.0006(18) 0.0003(19)
C13 0.025(2) 0.025(2) 0.022(2) 0.0002(16) 0.0016(17) -0.0026(18)
C14 0.027(2) 0.028(2) 0.023(2) -0.0005(17) -0.0005(17) -0.0026(18)
C15 0.033(2) 0.024(2) 0.027(2) 0.0038(17) 0.0033(18) 0.0034(19)
C16 0.027(2) 0.028(2) 0.032(2) 0.0058(18) -0.0041(18) 0.0024(19)
C17 0.032(3) 0.031(2) 0.046(3) -0.006(2) -0.006(2) 0.005(2)
C18 0.021(2) 0.027(2) 0.023(2) -0.0026(17) -0.0017(17) 0.0005(17)
C19 0.021(2) 0.036(2) 0.023(2) -0.0055(18) -0.0005(17) 0.0001(19)
C20 0.022(2) 0.039(3) 0.036(2) -0.011(2) -0.0004(19) 0.006(2)
C21 0.029(2) 0.036(3) 0.042(3) -0.004(2) -0.011(2) 0.009(2)
C22 0.036(3) 0.037(3) 0.036(3) 0.008(2) -0.008(2) 0.003(2)
C23 0.034(3) 0.052(3) 0.023(2) -0.001(2) -0.0052(19) 0.004(2)
C24 0.033(3) 0.038(3) 0.030(2) -0.0116(19) -0.0039(19) 0.002(2)
C25 0.026(2) 0.035(2) 0.027(2) -0.0065(18) -0.0003(18) 0.0022(19)
C26 0.028(2) 0.033(2) 0.029(2) 0.0056(19) -0.0004(18) 0.0004(19)
C27 0.020(2) 0.044(3) 0.037(3) -0.010(2) -0.0031(19) -0.002(2)
C28 0.019(2) 0.054(3) 0.025(2) -0.002(2) 0.0002(17) -0.002(2)
C29 0.023(2) 0.044(3) 0.019(2) 0.0035(18) -0.0011(17) -0.003(2)
C30 0.028(2) 0.032(2) 0.0150(18) 0.0017(16) -0.0017(16) -0.0032(18)
C31 0.028(2) 0.031(2) 0.0148(19) 0.0001(16) -0.0004(16) -0.0045(18)
C32 0.034(3) 0.032(2) 0.018(2) -0.0009(17) -0.0024(17) -0.001(2)
C33 0.034(3) 0.042(3) 0.022(2) 0.0031(19) -0.0015(19) -0.014(2)
C34 0.025(2) 0.055(3) 0.023(2) 0.006(2) 0.0019(18) -0.015(2)
C35 0.043(3) 0.051(3) 0.044(3) 0.010(2) 0.002(2) -0.019(3)
C36 0.025(2) 0.025(2) 0.0177(19) 0.0015(15) -0.0025(16) -0.0021(17)
C37 0.030(2) 0.027(2) 0.0173(19) 0.0014(16) -0.0016(17) -0.0032(18)
C38 0.027(2) 0.034(2) 0.021(2) 0.0011(17) 0.0019(17) 0.0018(19)
C39 0.029(2) 0.030(2) 0.032(2) -0.0030(18) 0.0002(19) 0.0047(19)
C40 0.028(2) 0.024(2) 0.033(2) 0.0027(18) -0.0045(19) 0.0036(18)
C41 0.026(2) 0.032(2) 0.025(2) 0.0009(17) -0.0075(18) 0.0012(19)
C42 0.024(2) 0.023(2) 0.025(2) -0.0030(16) -0.0056(17) -0.0010(17)
C43 0.023(2) 0.025(2) 0.0191(19) -0.0023(16) -0.0021(16) 0.0009(17)
C44 0.032(2) 0.024(2) 0.023(2) -0.0006(17) -0.0018(18) -0.0012(18)
C45 0.019(2) 0.030(2) 0.029(2) 0.0048(17) 0.0016(17) 0.0004(18)
C46 0.037(3) 0.044(3) 0.025(2) -0.004(2) 0.0000(19) -0.012(2)
C47 0.032(2) 0.024(2) 0.022(2) 0.0021(16) -0.0010(17) 0.0010(18)
C48 0.028(2) 0.026(2) 0.0181(19) -0.0001(16) -0.0015(17) 0.0051(18)
C49 0.029(2) 0.022(2) 0.025(2) 0.0016(16) 0.0007(18) 0.0083(17)
C50 0.036(3) 0.026(2) 0.024(2) 0.0073(17) 0.0082(18) 0.0056(19)
C51 0.051(3) 0.024(2) 0.020(2) 0.0017(17) 0.0004(19) 0.001(2)
C52 0.032(2) 0.033(2) 0.024(2) -0.0009(18) -0.0042(18) -0.005(2)
C53 0.070(4) 0.041(3) 0.023(2) -0.003(2) 0.005(2) -0.006(3)
C54 0.021(2) 0.031(2) 0.029(2) 0.0070(18) 0.0039(17) 0.0042(18)
C55 0.023(2) 0.031(2) 0.026(2) 0.0086(17) 0.0048(17) 0.0075(18)
C56 0.020(2) 0.045(3) 0.036(2) 0.017(2) 0.0033(19) 0.002(2)
C57 0.014(2) 0.056(3) 0.053(3) 0.019(3) 0.005(2) 0.004(2)
C58 0.025(3) 0.057(3) 0.047(3) 0.026(3) 0.010(2) 0.003(2)
C59 0.028(3) 0.045(3) 0.067(4) 0.025(3) -0.009(2) -0.007(2)
C60 0.028(3) 0.032(2) 0.054(3) 0.003(2) -0.008(2) -0.003(2)
C61 0.024(2) 0.029(2) 0.038(2) 0.0045(19) -0.0029(19) 0.0042(19)
C62 0.034(3) 0.039(3) 0.034(2) 0.016(2) 0.006(2) 0.006(2)
C63 0.024(2) 0.049(3) 0.042(3) 0.004(2) -0.006(2) -0.007(2)
K1 0.0362(5) 0.0263(5) 0.0212(4) -0.0009(4) 0.0001(4) -0.0017(4)
O4 0.067(2) 0.0267(17) 0.0321(18) -0.0009(13) 0.0049(16) -0.0015(16)
O5 0.045(2) 0.0360(18) 0.0274(16) -0.0045(13) -0.0017(14) -0.0111(15)
O6 0.045(2) 0.0384(18) 0.0187(15) 0.0010(13) 0.0019(13) 0.0013(15)
O7 0.0414(18) 0.0282(16) 0.0276(16) 0.0033(13) 0.0023(14) 0.0065(14)
O8 0.0363(18) 0.0323(16) 0.0258(15) -0.0003(13) -0.0020(13) -0.0035(14)
O9 0.057(2) 0.0327(17) 0.0224(15) 0.0022(13) 0.0015(15) 0.0005(16)
O10 0.054(2) 0.066(3) 0.039(2) -0.0068(18) 0.0120(17) -0.014(2)
O11 0.046(2) 0.115(4) 0.053(3) 0.003(3) 0.007(2) 0.004(2)
C64 0.075(4) 0.024(2) 0.038(3) -0.004(2) 0.008(3) -0.008(2)
C65 0.057(3) 0.033(3) 0.039(3) -0.010(2) 0.009(2) -0.014(2)
C66 0.036(3) 0.053(3) 0.031(2) -0.012(2) 0.000(2) -0.005(2)
C67 0.042(3) 0.057(3) 0.021(2) -0.007(2) -0.004(2) 0.005(2)
C68 0.047(3) 0.041(3) 0.026(2) 0.009(2) -0.001(2) 0.005(2)
C69 0.049(3) 0.035(3) 0.034(2) 0.007(2) 0.003(2) 0.010(2)
C70 0.040(3) 0.026(2) 0.036(3) 0.0017(19) 0.008(2) 0.004(2)
C71 0.042(3) 0.025(2) 0.038(3) -0.0022(19) 0.004(2) -0.002(2)
C72 0.036(3) 0.043(3) 0.023(2) -0.007(2) -0.0033(19) 0.001(2)
C73 0.044(3) 0.047(3) 0.020(2) -0.002(2) -0.002(2) 0.001(2)
C74 0.069(4) 0.038(3) 0.028(2) 0.012(2) 0.004(2) 0.003(3)
C75 0.082(4) 0.027(2) 0.035(3) 0.011(2) 0.000(3) 0.000(3)
C76 0.062(4) 0.051(3) 0.039(3) -0.009(2) 0.016(3) 0.004(3)
C77 0.052(3) 0.067(4) 0.033(3) -0.002(3) 0.000(2) -0.009(3)
C78 0.046(3) 0.053(3) 0.053(3) -0.006(3) -0.001(3) -0.005(3)
C79 0.051(3) 0.080(4) 0.035(3) -0.013(3) 0.007(2) -0.024(3)
C80 0.056(5) 0.261(14) 0.095(7) 0.053(8) 0.008(5) 0.043(7)
C81 0.064(5) 0.075(5) 0.142(9) 0.008(5) 0.005(5) 0.015(4)
C82 0.091(7) 0.138(8) 0.102(7) -0.058(6) 0.031(5) -0.017(6)
C83 0.079(6) 0.191(10) 0.048(4) -0.028(5) -0.007(4) -0.026(6)
O12 0.046(2) 0.073(3) 0.075(3) 0.009(2) 0.000(2) -0.018(2)
C84 0.082(5) 0.058(4) 0.058(4) 0.017(3) -0.024(3) -0.014(4)
C85 0.059(4) 0.072(4) 0.060(4) 0.022(3) -0.010(3) -0.002(3)
C86 0.040(3) 0.041(3) 0.045(3) -0.002(2) 0.000(2) -0.001(2)
C87 0.049(3) 0.055(3) 0.043(3) 0.004(3) -0.006(3) 0.002(3)

loop_
_atom_type_symbol
_atom_type_description
_atom_type_scat_dispersion_real
_atom_type_scat_dispersion_imag
_atom_type_scat_source
C C 0.0033 0.0016 'International Tables Vol C Tables 4.2.6.8 and 6.1.1.4'
H H 0.0000 0.0000 'International Tables Vol C Tables 4.2.6.8 and 6.1.1.4'
O O 0.0106 0.0060 'International Tables Vol C Tables 4.2.6.8 and 6.1.1.4'
K K 0.2009 0.2494 'International Tables Vol C Tables 4.2.6.8 and 6.1.1.4'
Dy Dy -0.1892 4.4098 'International Tables Vol C Tables 4.2.6.8 and 6.1.1.4'

loop_
_geom_angle_atom_site_label_1
_geom_angle_atom_site_label_2
_geom_angle_atom_site_label_3
_geom_angle
Cnt Dy1 O1 105.7
Cnt Dy1 O2 105.8
Cnt Dy1 O3 103.2
Dy2 Dy1 O3 80.11(15)
Dy2 Dy1 O2 75.00(16)
O3 Dy1 O2 114.39(12)
Dy2 Dy1 O1 70.14(16)
O3 Dy1 O1 115.22(13)
O2 Dy1 O1 111.28(12)
Dy2 Dy1 C2 143.24(19)
O3 Dy1 C2 109.31(13)
O2 Dy1 C2 126.53(13)
O1 Dy1 C2 73.89(13)
Dy2 Dy1 C3 143.11(17)
O3 Dy1 C3 134.74(13)
O2 Dy1 C3 94.92(13)
O1 Dy1 C3 81.43(13)
C2 Dy1 C3 31.70(15)
Dy2 Dy1 C4 146.87(18)
O3 Dy1 C4 124.10(12)
O2 Dy1 C4 74.18(12)
O1 Dy1 C4 110.72(13)
C2 Dy1 C4 56.06(14)
C3 Dy1 C4 31.40(14)
Dy2 Dy1 C1 147.79(19)
O3 Dy1 C1 80.21(13)
O2 Dy1 C1 136.77(13)
O1 Dy1 C1 95.92(13)
C2 Dy1 C1 31.12(14)
C3 Dy1 C1 55.53(14)
C4 Dy1 C1 64.80(14)
Dy2 Dy1 C6 152.07(17)
O3 Dy1 C6 72.42(12)
O2 Dy1 C6 111.72(12)
O1 Dy1 C6 126.52(12)
C2 Dy1 C6 55.30(13)
C3 Dy1 C6 64.72(13)
C4 Dy1 C6 54.93(13)
C1 Dy1 C6 30.84(13)
Dy2 Dy1 C5 152.40(19)
O3 Dy1 C5 93.56(12)
O2 Dy1 C5 83.52(12)
O1 Dy1 C5 135.25(12)
C2 Dy1 C5 64.19(13)
C3 Dy1 C5 54.68(13)
C4 Dy1 C5 30.62(13)
C1 Dy1 C5 54.15(13)
C6 Dy1 C5 30.24(12)
Dy1 Dy2 H1 179(3)
Dy1 Dy2 O1 95.14(17)
H1 Dy2 O1 86(3)
Dy1 Dy2 O2 90.11(16)
H1 Dy2 O2 90(3)
O1 Dy2 O2 119.61(13)
Dy1 Dy2 O3 84.75(15)
H1 Dy2 O3 94(3)
O1 Dy2 O3 121.78(13)
O2 Dy2 O3 118.61(12)
C12 O1 Dy2 162.7(3)
C12 O1 Dy1 148.3(3)
C30 O2 Dy2 154.0(3)
C30 O2 Dy1 141.4(2)
C48 O3 Dy2 164.7(3)
C48 O3 Dy1 150.4(3)
C2 C1 C6 120.2(4)
C2 C1 C7 121.5(4)
C6 C1 C7 118.4(4)
C2 C1 Dy1 72.5(2)
C6 C1 Dy1 75.5(2)
C7 C1 Dy1 124.6(3)
C1 C2 C3 119.8(4)
C1 C2 C10 116.7(4)
C3 C2 C10 123.4(4)
C1 C2 Dy1 76.4(2)
C3 C2 Dy1 74.6(2)
C10 C2 Dy1 118.3(3)
C4 C3 C2 119.6(4)
C4 C3 C8 120.7(4)
C2 C3 C8 119.7(4)
C4 C3 Dy1 74.7(2)
C2 C3 Dy1 73.7(2)
C8 C3 Dy1 123.2(3)
C3 C4 C5 120.3(4)
C3 C4 C28 119.5(4)
C5 C4 C28 120.2(4)
C3 C4 Dy1 73.9(2)
C5 C4 Dy1 79.2(2)
C28 C4 Dy1 116.9(3)
C6 C5 C4 119.2(4)
C6 C5 C9 120.5(4)
C4 C5 C9 120.3(4)
C6 C5 Dy1 72.4(2)
C4 C5 Dy1 70.2(2)
C9 C5 Dy1 130.8(3)
C5 C6 C1 120.3(4)
C5 C6 C46 119.0(4)
C1 C6 C46 120.7(4)
C5 C6 Dy1 77.4(2)
C1 C6 Dy1 73.7(2)
C46 C6 Dy1 120.9(3)
C11 C10 C2 121.8(4)
C16 C11 C12 119.3(4)
C16 C11 C10 117.8(4)
C12 C11 C10 122.5(4)
O1 C12 C11 119.1(4)
O1 C12 C13 121.4(4)
C11 C12 C13 119.5(4)
C14 C13 C12 117.5(4)
C14 C13 C18 120.8(4)
C12 C13 C18 121.7(4)
C15 C14 C13 124.0(4)
C14 C15 C16 117.6(4)
C14 C15 C17 120.4(4)
C16 C15 C17 122.1(4)
C15 C16 C11 122.2(4)
C13 C18 C25 111.8(3)
C13 C18 C26 109.2(3)
C25 C18 C26 106.8(3)
C13 C18 C19 112.2(3)
C25 C18 C19 107.5(3)
C26 C18 C19 109.2(3)
C20 C19 C18 110.3(3)
C21 C20 C27 108.7(4)
C21 C20 C19 110.0(4)
C27 C20 C19 109.8(4)
C20 C21 C22 110.7(4)
C21 C22 C26 108.5(4)
C21 C22 C23 109.3(4)
C26 C22 C23 109.8(4)
C24 C23 C22 109.0(4)
C23 C24 C27 110.0(4)
C23 C24 C25 109.2(4)
C27 C24 C25 110.0(4)
C24 C25 C18 111.5(4)
C22 C26 C18 111.2(4)
C24 C27 C20 108.9(4)
C4 C28 C29 117.8(4)
C34 C29 C30 119.2(4)
C34 C29 C28 119.9(4)
C30 C29 C28 120.8(4)
O2 C30 C29 118.8(4)
O2 C30 C31 121.5(4)
C29 C30 C31 119.8(4)
C32 C31 C30 117.6(4)
C32 C31 C36 120.6(4)
C30 C31 C36 121.8(4)
C33 C32 C31 123.6(4)
C34 C33 C32 117.1(4)
C34 C33 C35 121.5(4)
C32 C33 C35 121.5(4)
C33 C34 C29 122.7(4)
C31 C36 C37 110.7(3)
C31 C36 C44 112.4(3)
C37 C36 C44 106.8(3)
C31 C36 C43 111.3(3)
C37 C36 C43 109.1(3)
C44 C36 C43 106.4(3)
C38 C37 C36 111.2(3)
C39 C38 C37 109.7(4)
C39 C38 C45 109.3(3)
C37 C38 C45 109.5(3)
C38 C39 C40 109.4(3)
C41 C40 C44 110.1(4)
C41 C40 C39 109.4(4)
C44 C40 C39 108.9(3)
C42 C41 C40 108.8(3)
C43 C42 C41 110.3(3)
C43 C42 C45 109.9(3)
C41 C42 C45 109.2(3)
C42 C43 C36 111.1(3)
C40 C44 C36 111.9(3)
C38 C45 C42 109.3(3)
C6 C46 C47 121.0(4)
C52 C47 C48 119.6(4)
C52 C47 C46 116.0(4)
C48 C47 C46 124.2(4)
O3 C48 C47 119.8(4)
O3 C48 C49 120.8(4)
C47 C48 C49 119.4(4)
C50 C49 C48 118.4(4)
C50 C49 C54 120.3(4)
C48 C49 C54 121.3(4)
C51 C50 C49 122.6(4)
C52 C51 C50 117.8(4)
C52 C51 C53 120.5(4)
C50 C51 C53 121.7(4)
C51 C52 C47 122.1(4)
C49 C54 C61 110.5(3)
C49 C54 C62 112.5(4)
C61 C54 C62 106.6(4)
C49 C54 C55 110.8(3)
C61 C54 C55 109.3(4)
C62 C54 C55 107.0(3)
C56 C55 C54 110.6(3)
C63 C56 C57 109.3(4)
C63 C56 C55 109.8(4)
C57 C56 C55 109.5(4)
C56 C57 C58 109.1(4)
C59 C58 C62 110.6(4)
C59 C58 C57 109.0(4)
C62 C58 C57 109.1(4)
C60 C59 C58 109.3(4)
C59 C60 C63 109.5(4)
C59 C60 C61 109.1(4)
C63 C60 C61 109.5(4)
C60 C61 C54 111.7(4)
C58 C62 C54 111.4(4)
C60 C63 C56 109.8(4)
O11 K1 O4 95.25(14)
O11 K1 O6 82.87(12)
O4 K1 O6 120.43(10)
O11 K1 O10 171.65(14)
O4 K1 O10 76.42(11)
O6 K1 O10 101.70(11)
O11 K1 O9 102.90(12)
O4 K1 O9 61.41(10)
O6 K1 O9 173.93(11)
O10 K1 O9 72.81(11)
O11 K1 O8 88.56(12)
O4 K1 O8 119.51(10)
O6 K1 O8 119.95(10)
O10 K1 O8 95.05(10)
O9 K1 O8 58.96(9)
O11 K1 O5 95.72(13)
O4 K1 O5 61.35(9)
O6 K1 O5 59.68(9)
O10 K1 O5 80.86(11)
O9 K1 O5 120.87(10)
O8 K1 O5 175.56(10)
O11 K1 O7 91.61(13)
O4 K1 O7 173.13(11)
O6 K1 O7 60.57(9)
O10 K1 O7 96.71(11)
O9 K1 O7 116.83(10)
O8 K1 O7 60.42(9)
O5 K1 O7 118.13(9)
O11 K1 C79 162.88(15)
O4 K1 C79 96.22(14)
O6 K1 C79 102.05(12)
O10 K1 C79 23.20(13)
O9 K1 C79 71.87(12)
O8 K1 C79 74.73(11)
O5 K1 C79 100.92(12)
O7 K1 C79 77.05(13)
C75 O4 C64 111.2(4)
C75 O4 K1 112.9(3)
C64 O4 K1 114.3(3)
C66 O5 C65 112.9(4)
C66 O5 K1 112.3(3)
C65 O5 K1 111.4(2)
C67 O6 C68 113.2(3)
C67 O6 K1 118.0(3)
C68 O6 K1 115.4(3)
C70 O7 C69 112.9(3)
C70 O7 K1 110.2(2)
C69 O7 K1 112.8(3)
C71 O8 C72 113.0(3)
C71 O8 K1 115.9(2)
C72 O8 K1 117.7(2)
C73 O9 C74 112.9(3)
C73 O9 K1 115.6(3)
C74 O9 K1 112.3(3)
C79 O10 C76 104.6(4)
C79 O10 K1 105.2(3)
C76 O10 K1 121.0(3)
C83 O11 C80 110.2(6)
C83 O11 K1 120.5(4)
C80 O11 K1 128.6(4)
O4 C64 C65 108.4(4)
O5 C65 C64 109.1(4)
O5 C66 C67 108.8(4)
O6 C67 C66 109.2(4)
O6 C68 C69 109.2(4)
O7 C69 C68 110.1(4)
O7 C70 C71 109.8(4)
O8 C71 C70 108.8(4)
O8 C72 C73 108.1(4)
O9 C73 C72 109.2(4)
O9 C74 C75 108.3(4)
O4 C75 C74 108.8(4)
O10 C76 C77 105.9(4)
C76 C77 C78 104.6(4)
C79 C78 C77 102.4(5)
O10 C79 C78 105.8(4)
O10 C79 K1 51.6(3)
C78 C79 K1 96.9(4)
O11 C80 C81 109.1(7)
C80 C81 C82 105.3(7)
C83 C82 C81 104.8(7)
O11 C83 C82 109.4(7)
C87 O12 C84 108.8(4)
O12 C84 C85 109.3(5)
C84 C85 C86 105.7(5)
C87 C86 C85 102.9(5)
O12 C87 C86 108.3(4)
C91 O13 C88 116.5(9)
O13 C88 C89 102.1(9)
C90 C89 C88 106.1(14)
C89 C90 C91 107.4(17)
O13 C91 C90 99.3(11)

loop_
_geom_bond_atom_site_label_1
_geom_bond_atom_site_label_2
_geom_bond_distance
Dy1 Cnt 2.232
Dy1 Dy2 0.5582(5)
Dy1 O3 2.129(3)
Dy1 O2 2.173(3)
Dy1 O1 2.188(3)
Dy1 C2 2.592(4)
Dy1 C3 2.603(4)
Dy1 C4 2.613(4)
Dy1 C1 2.641(4)
Dy1 C6 2.665(4)
Dy1 C5 2.728(4)
Dy2 H1 2.03(10)
Dy2 O1 2.066(3)
Dy2 O2 2.098(3)
Dy2 O3 2.106(3)
O1 C12 1.341(5)
O2 C30 1.339(5)
O3 C48 1.340(5)
C1 C2 1.405(6)
C1 C6 1.411(6)
C1 C7 1.510(6)
C2 C3 1.419(7)
C2 C10 1.518(7)
C3 C4 1.411(6)
C3 C8 1.509(6)
C4 C5 1.415(6)
C4 C28 1.526(6)
C5 C6 1.408(6)
C5 C9 1.504(6)
C6 C46 1.503(6)
C10 C11 1.503(6)
C11 C16 1.399(6)
C11 C12 1.407(6)
C12 C13 1.424(6)
C13 C14 1.394(6)
C13 C18 1.533(6)
C14 C15 1.375(6)
C15 C16 1.379(6)
C15 C17 1.516(6)
C18 C25 1.541(6)
C18 C26 1.543(6)
C18 C19 1.545(6)
C19 C20 1.538(6)
C20 C21 1.516(7)
C20 C27 1.537(6)
C21 C22 1.527(7)
C22 C26 1.534(6)
C22 C23 1.535(7)
C23 C24 1.515(7)
C24 C27 1.525(6)
C24 C25 1.538(6)
C28 C29 1.529(6)
C29 C34 1.391(6)
C29 C30 1.406(6)
C30 C31 1.424(6)
C31 C32 1.394(6)
C31 C36 1.537(6)
C32 C33 1.391(6)
C33 C34 1.385(7)
C33 C35 1.510(6)
C36 C37 1.545(5)
C36 C44 1.545(6)
C36 C43 1.553(5)
C37 C38 1.529(6)
C38 C39 1.521(6)
C38 C45 1.536(6)
C39 C40 1.533(6)
C40 C41 1.528(6)
C40 C44 1.531(6)
C41 C42 1.527(6)
C42 C43 1.520(6)
C42 C45 1.538(6)
C46 C47 1.515(6)
C47 C52 1.391(6)
C47 C48 1.406(6)
C48 C49 1.422(6)
C49 C50 1.396(6)
C49 C54 1.535(6)
C50 C51 1.390(7)
C51 C52 1.388(6)
C51 C53 1.504(6)
C54 C61 1.537(6)
C54 C62 1.545(6)
C54 C55 1.554(6)
C55 C56 1.534(6)
C56 C63 1.528(7)
C56 C57 1.530(6)
C57 C58 1.538(6)
C58 C59 1.522(8)
C58 C62 1.533(7)
C59 C60 1.522(7)
C60 C63 1.526(7)
C60 C61 1.536(6)
K1 O11 2.735(4)
K1 O4 2.758(3)
K1 O6 2.783(3)
K1 O10 2.793(4)
K1 O9 2.799(3)
K1 O8 2.811(3)
K1 O5 2.822(3)
K1 O7 2.834(3)
K1 C79 3.438(6)
O4 C75 1.418(6)
O4 C64 1.423(6)
O5 C66 1.414(6)
O5 C65 1.421(6)
O6 C67 1.420(5)
O6 C68 1.424(6)
O7 C70 1.421(5)
O7 C69 1.426(6)
O8 C71 1.416(5)
O8 C72 1.427(5)
O9 C73 1.415(5)
O9 C74 1.419(6)
O10 C79 1.403(6)
O10 C76 1.424(6)
O11 C83 1.381(8)
O11 C80 1.388(9)
C64 C65 1.494(8)
C66 C67 1.487(7)
C68 C69 1.477(7)
C70 C71 1.482(7)
C72 C73 1.479(7)
C74 C75 1.486(7)
C76 C77 1.511(8)
C77 C78 1.525(7)
C78 C79 1.508(8)
C80 C81 1.459(11)
C81 C82 1.503(12)
C82 C83 1.457(12)
O12 C87 1.394(7)
O12 C84 1.400(7)
C84 C85 1.460(9)
C85 C86 1.508(7)
C86 C87 1.488(7)
O13 C91 1.338(11)
O13 C88 1.365(11)
C88 C89 1.551(13)
C89 C90 1.25(2)
C90 C91 1.64(2)
